data_4517372
loop_
_publ_author_name
'Vollmer, Matthew V.'
'Ye, Jingyun'
'Linehan, John C.'
'Graziano, Brendan J.'
'Preston, Andrew'
'Wiedner, Eric S.'
'Lu, Connie C.'

_publ_section_title
;
 Cobalt-Group 13 Complexes Catalyze CO2 Hydrogenation via a
 Co(&#x2212;I)/Co(I) Redox Cycle
;
_journal_name_full 'ACS Catalysis'
_journal_page_first 2459
_journal_page_last 2470
_journal_paper_doi 10.1021/acscatal.9b03534
_journal_year 2020
_chemical_formula_moiety 'C39 H60 N6 P3 In Co, C36 H30 N P2, C4 H8 O'
_chemical_formula_sum 'C79 H98 Co In N7 O P5'
_chemical_formula_weight 1490.24
_chemical_name_common 16259_[InCo(N2)]PPN
_space_group_crystal_system triclinic
_space_group_IT_number 2
_space_group_name_Hall '-P 1'
_space_group_name_H-M_alt 'P -1'
_atom_sites_solution_hydrogens geom
_audit_creation_method SHELXL-2018/3
_cell_angle_alpha 112.181(7)
_cell_angle_beta 100.878(9)
_cell_angle_gamma 95.913(8)
_cell_formula_units_Z 2
_cell_length_a 12.2163(15)
_cell_length_b 18.704(3)
_cell_length_c 20.450(4)
_cell_measurement_reflns_used 9763
_cell_measurement_temperature 100(2)
_cell_measurement_theta_max 30.47
_cell_measurement_theta_min 2.23
_cell_volume 4170.4(12)
_computing_cell_refinement 'SAINT, Bruker'
_computing_data_collection 'APEX3, Bruker'
_computing_data_reduction 'SAINT, Bruker'
_computing_molecular_graphics 'Shelxle-(Rev. 825) (Huebschle, C. B.,2011)'
_computing_structure_refinement 'SHELXL-2018/3 (Sheldrick, 2018)'
_computing_structure_solution 'SHELXT 2014/5 (Sheldrick, 2014)'
_diffrn_ambient_temperature 100(2)
_diffrn_measured_fraction_theta_full 0.999
_diffrn_measured_fraction_theta_max 0.997
_diffrn_measurement_device_type 'Bruker PHOTON-II'
_diffrn_measurement_method '\f and \w scans'
_diffrn_radiation_type MoK\a
_diffrn_radiation_wavelength 0.71073
_diffrn_reflns_av_R_equivalents 0.0441
_diffrn_reflns_av_unetI/netI 0.0417
_diffrn_reflns_Laue_measured_fraction_full 0.999
_diffrn_reflns_Laue_measured_fraction_max 0.997
_diffrn_reflns_limit_h_max 17
_diffrn_reflns_limit_h_min -17
_diffrn_reflns_limit_k_max 26
_diffrn_reflns_limit_k_min -22
_diffrn_reflns_limit_l_max 29
_diffrn_reflns_limit_l_min -29
_diffrn_reflns_number 112048
_diffrn_reflns_point_group_measured_fraction_full 0.999
_diffrn_reflns_point_group_measured_fraction_max 0.997
_diffrn_reflns_theta_full 25.242
_diffrn_reflns_theta_max 30.532
_diffrn_reflns_theta_min 2.220
_diffrn_source 'micro-focus sealed tube'
_exptl_absorpt_coefficient_mu 0.615
_exptl_absorpt_correction_type multi-scan
_exptl_absorpt_process_details 'SADABS, R. Blessing, 1995'
_exptl_crystal_colour yellow
_exptl_crystal_density_diffrn 1.187
_exptl_crystal_density_method 'not measured'
_exptl_crystal_description prism
_exptl_crystal_F_000 1560
_exptl_crystal_size_max 0.120
_exptl_crystal_size_mid 0.100
_exptl_crystal_size_min 0.100
_exptl_transmission_factor_max 0.958
_exptl_transmission_factor_min 0.944
_refine_diff_density_max 0.821
_refine_diff_density_min -0.688
_refine_diff_density_rms 0.089
_refine_ls_extinction_method none
_refine_ls_goodness_of_fit_ref 1.050
_refine_ls_hydrogen_treatment constr
_refine_ls_matrix_type full
_refine_ls_number_parameters 860
_refine_ls_number_reflns 25456
_refine_ls_number_restraints 0
_refine_ls_restrained_S_all 1.050
_refine_ls_R_factor_all 0.0572
_refine_ls_R_factor_gt 0.0359
_refine_ls_shift/su_max 0.003
_refine_ls_shift/su_mean 0.000
_refine_ls_structure_factor_coef Fsqd
_refine_ls_weighting_details 'w=1/[\s^2^(Fo^2^)+(0.0482P)^2^+2.9019P] where P=(Fo^2^+2Fc^2^)/3'
_refine_ls_weighting_scheme calc
_refine_ls_wR_factor_gt 0.0905
_refine_ls_wR_factor_ref 0.1052
_reflns_Friedel_coverage 0.000
_reflns_number_gt 19935
_reflns_number_total 25456
_reflns_threshold_expression 'I > 2\s(I)'
_cod_data_source_file cs9b03534_si_002.cif
_cod_data_source_block mo_16259_0m_sq_sq
_cod_depositor_comments 'Adding full bibliography for 4517371--4517374.cif.'
_cod_original_cell_volume 4170.3(11)
_cod_database_code 4517372
_shelx_shelxl_version_number 2018/3
_shelx_space_group_comment
;
The symmetry employed for this shelxl refinement is uniquely defined
by the following loop, which should always be used as a source of
symmetry information in preference to the above space-group names.
They are only intended as comments.
;
_shelx_estimated_absorpt_t_min 0.930
_shelx_estimated_absorpt_t_max 0.941

loop_
_space_group_symop_operation_xyz
'x, y, z'
'-x, -y, -z'

loop_
_atom_site_label
_atom_site_type_symbol
_atom_site_fract_x
_atom_site_fract_y
_atom_site_fract_z
_atom_site_U_iso_or_equiv
_atom_site_adp_type
_atom_site_occupancy
_atom_site_site_symmetry_order
_atom_site_calc_flag
_atom_site_refinement_flags_posn
_atom_site_refinement_flags_adp
In1 In 0.33112(2) 0.21592(2) 0.32418(2) 0.01345(4) Uani 1 1 d . .
Co1 Co 0.34913(2) 0.28352(2) 0.24064(2) 0.01406(5) Uani 1 1 d . .
P1 P 0.31760(4) 0.15816(3) 0.15905(3) 0.01796(10) Uani 1 1 d . .
P2 P 0.52634(4) 0.31752(3) 0.31365(3) 0.01508(9) Uani 1 1 d . .
P3 P 0.19599(4) 0.32509(3) 0.27730(3) 0.01569(9) Uani 1 1 d . .
N1 N 0.31644(12) 0.14767(9) 0.40495(8) 0.0118(3) Uani 1 1 d . .
N2 N 0.33147(14) 0.09499(9) 0.26256(9) 0.0167(3) Uani 1 1 d . .
N3 N 0.17944(13) 0.23624(10) 0.35887(9) 0.0169(3) Uani 1 1 d . .
N4 N 0.47857(13) 0.26705(9) 0.41379(8) 0.0164(3) Uani 1 1 d . .
N5 N 0.37391(14) 0.34355(10) 0.19329(9) 0.0190(3) Uani 1 1 d . .
N6 N 0.39309(16) 0.38373(11) 0.16588(10) 0.0256(4) Uani 1 1 d . .
C1 C 0.37136(16) 0.08074(11) 0.37623(10) 0.0164(3) Uani 1 1 d . .
C2 C 0.41490(17) 0.04226(12) 0.41836(11) 0.0209(4) Uani 1 1 d . .
H2 H 0.410359 0.059895 0.466637 0.025 Uiso 1 1 calc R U
C3 C 0.46559(18) -0.02268(12) 0.38962(12) 0.0245(4) Uani 1 1 d . .
H3 H 0.493297 -0.048865 0.417969 0.029 Uiso 1 1 calc R U
C4 C 0.47365(17) -0.04723(12) 0.31783(12) 0.0231(4) Uani 1 1 d . .
H4 H 0.508150 -0.089840 0.298284 0.028 Uiso 1 1 calc R U
C5 C 0.43094(17) -0.00908(12) 0.27466(12) 0.0204(4) Uani 1 1 d . .
H5 H 0.437436 -0.026769 0.226766 0.024 Uiso 1 1 calc R U
C6 C 0.37794(16) 0.05593(11) 0.30208(10) 0.0164(3) Uani 1 1 d . .
C7 C 0.35070(18) 0.07846(12) 0.19104(11) 0.0196(4) Uani 1 1 d . .
H7A H 0.303379 0.028560 0.156536 0.024 Uiso 1 1 calc R U
H7AB H 0.429389 0.073828 0.192450 0.024 Uiso 1 1 calc R U
C8 C 0.09105(19) 0.09639(14) 0.14574(14) 0.0312(5) Uani 1 1 d . .
H8A H 0.019158 0.065289 0.114370 0.047 Uiso 1 1 calc R U
H8B H 0.080555 0.147483 0.176023 0.047 Uiso 1 1 calc R U
H8C H 0.122484 0.070985 0.175853 0.047 Uiso 1 1 calc R U
C9 C 0.17227(19) 0.10500(13) 0.09949(12) 0.0262(4) Uani 1 1 d . .
H9 H 0.179393 0.051871 0.068463 0.031 Uiso 1 1 calc R U
C10 C 0.1250(2) 0.14348(17) 0.04912(14) 0.0371(6) Uani 1 1 d . .
H10A H 0.169096 0.137822 0.013898 0.056 Uiso 1 1 calc R U
H10B H 0.128667 0.198335 0.077370 0.056 Uiso 1 1 calc R U
H10C H 0.047387 0.118448 0.024446 0.056 Uiso 1 1 calc R U
C11 C 0.3761(2) 0.05052(15) 0.03120(13) 0.0359(6) Uani 1 1 d . .
H11A H 0.302782 0.043479 0.000053 0.054 Uiso 1 1 calc R U
H11B H 0.373807 0.013496 0.053297 0.054 Uiso 1 1 calc R U
H11C H 0.431649 0.042036 0.002924 0.054 Uiso 1 1 calc R U
C12 C 0.4078(2) 0.13417(13) 0.09060(12) 0.0267(4) Uani 1 1 d . .
H12 H 0.484420 0.138294 0.118723 0.032 Uiso 1 1 calc R U
C13 C 0.4202(2) 0.19314(15) 0.05645(14) 0.0352(5) Uani 1 1 d . .
H13A H 0.475024 0.181415 0.027799 0.053 Uiso 1 1 calc R U
H13B H 0.445084 0.245289 0.094203 0.053 Uiso 1 1 calc R U
H13C H 0.348245 0.189927 0.025805 0.053 Uiso 1 1 calc R U
C14 C 0.19446(16) 0.12819(11) 0.39506(10) 0.0170(4) Uani 1 1 d . .
C15 C 0.14522(17) 0.06471(12) 0.40549(11) 0.0207(4) Uani 1 1 d . .
H15 H 0.190786 0.032720 0.418071 0.025 Uiso 1 1 calc R U
C16 C 0.02829(18) 0.04781(13) 0.39746(13) 0.0270(5) Uani 1 1 d . .
H16 H -0.004402 0.004855 0.404327 0.032 Uiso 1 1 calc R U
C17 C -0.03812(18) 0.09638(14) 0.37902(13) 0.0275(5) Uani 1 1 d . .
H17 H -0.115917 0.086495 0.374690 0.033 Uiso 1 1 calc R U
C18 C 0.00937(17) 0.15956(13) 0.36688(12) 0.0228(4) Uani 1 1 d . .
H18 H -0.037209 0.191129 0.354466 0.027 Uiso 1 1 calc R U
C19 C 0.12732(16) 0.17674(11) 0.37307(10) 0.0169(4) Uani 1 1 d . .
C20 C 0.10985(16) 0.27270(12) 0.31993(11) 0.0184(4) Uani 1 1 d . .
H20A H 0.075574 0.310233 0.353325 0.022 Uiso 1 1 calc R U
H20B H 0.049155 0.232739 0.282018 0.022 Uiso 1 1 calc R U
C21 C -0.02502(18) 0.36014(15) 0.23591(14) 0.0300(5) Uani 1 1 d . .
H21A H -0.090322 0.348008 0.196410 0.045 Uiso 1 1 calc R U
H21B H -0.000529 0.416164 0.260649 0.045 Uiso 1 1 calc R U
H21C H -0.044389 0.339336 0.269453 0.045 Uiso 1 1 calc R U
C22 C 0.07125(17) 0.32320(12) 0.20589(11) 0.0210(4) Uani 1 1 d . .
H22 H 0.038195 0.267368 0.176864 0.025 Uiso 1 1 calc R U
C23 C 0.10220(19) 0.35508(14) 0.15137(12) 0.0280(5) Uani 1 1 d . .
H23A H 0.162419 0.331658 0.132942 0.042 Uiso 1 1 calc R U
H23B H 0.126633 0.411154 0.175360 0.042 Uiso 1 1 calc R U
H23C H 0.036890 0.342359 0.111725 0.042 Uiso 1 1 calc R U
C24 C 0.30278(18) 0.43768(13) 0.41762(11) 0.0245(4) Uani 1 1 d . .
H24A H 0.282057 0.396237 0.432400 0.037 Uiso 1 1 calc R U
H24B H 0.304909 0.487569 0.455983 0.037 Uiso 1 1 calc R U
H24C H 0.376329 0.435706 0.407571 0.037 Uiso 1 1 calc R U
C25 C 0.21499(17) 0.42731(12) 0.34876(11) 0.0205(4) Uani 1 1 d . .
H25 H 0.142226 0.433491 0.361690 0.025 Uiso 1 1 calc R U
C26 C 0.24623(19) 0.49073(12) 0.32171(13) 0.0270(4) Uani 1 1 d . .
H26A H 0.305356 0.478074 0.296748 0.040 Uiso 1 1 calc R U
H26B H 0.272298 0.540755 0.362496 0.040 Uiso 1 1 calc R U
H26C H 0.180627 0.493160 0.288922 0.040 Uiso 1 1 calc R U
C27 C 0.37675(16) 0.20842(11) 0.47628(10) 0.0163(3) Uani 1 1 d . .
C28 C 0.35309(17) 0.20794(12) 0.53947(11) 0.0196(4) Uani 1 1 d . .
H28 H 0.299026 0.167377 0.536670 0.024 Uiso 1 1 calc R U
C29 C 0.40873(18) 0.26719(13) 0.60762(11) 0.0222(4) Uani 1 1 d . .
H29 H 0.393358 0.265785 0.650011 0.027 Uiso 1 1 calc R U
C30 C 0.48698(18) 0.32783(12) 0.61066(11) 0.0211(4) Uani 1 1 d . .
H30 H 0.524186 0.367877 0.655608 0.025 Uiso 1 1 calc R U
C31 C 0.51116(17) 0.32999(12) 0.54728(10) 0.0193(4) Uani 1 1 d . .
H31 H 0.563587 0.371864 0.550834 0.023 Uiso 1 1 calc R U
C32 C 0.45792(16) 0.27016(11) 0.47809(10) 0.0161(3) Uani 1 1 d . .
C33 C 0.54708(16) 0.33392(11) 0.41182(10) 0.0175(4) Uani 1 1 d . .
H33A H 0.626501 0.338046 0.433560 0.021 Uiso 1 1 calc R U
H33B H 0.523299 0.382155 0.438747 0.021 Uiso 1 1 calc R U
C34 C 0.70421(19) 0.22999(14) 0.33997(13) 0.0291(5) Uani 1 1 d . .
H34A H 0.739066 0.186536 0.316939 0.044 Uiso 1 1 calc R U
H34B H 0.668263 0.219950 0.374348 0.044 Uiso 1 1 calc R U
H34C H 0.761121 0.277142 0.364889 0.044 Uiso 1 1 calc R U
C35 C 0.61516(17) 0.24008(12) 0.28210(11) 0.0206(4) Uani 1 1 d . .
H35 H 0.560926 0.189964 0.258553 0.025 Uiso 1 1 calc R U
C36 C 0.66597(19) 0.24785(14) 0.22132(13) 0.0291(5) Uani 1 1 d . .
H36A H 0.689805 0.199854 0.195703 0.044 Uiso 1 1 calc R U
H36B H 0.730152 0.290530 0.242293 0.044 Uiso 1 1 calc R U
H36C H 0.609687 0.258029 0.187989 0.044 Uiso 1 1 calc R U
C37 C 0.74121(18) 0.42847(13) 0.36630(13) 0.0268(4) Uani 1 1 d . .
H37A H 0.776864 0.384062 0.347906 0.040 Uiso 1 1 calc R U
H37B H 0.742492 0.440712 0.416482 0.040 Uiso 1 1 calc R U
H37C H 0.781517 0.472954 0.362397 0.040 Uiso 1 1 calc R U
C38 C 0.61798(17) 0.40882(12) 0.32180(11) 0.0195(4) Uani 1 1 d . .
H38 H 0.621434 0.401030 0.272132 0.023 Uiso 1 1 calc R U
C39 C 0.56390(18) 0.48090(12) 0.35057(12) 0.0242(4) Uani 1 1 d . .
H39A H 0.607396 0.524963 0.347785 0.036 Uiso 1 1 calc R U
H39B H 0.562638 0.492847 0.400360 0.036 Uiso 1 1 calc R U
H39C H 0.487651 0.470200 0.321658 0.036 Uiso 1 1 calc R U
P4 P -0.06771(4) 0.66744(3) 0.29760(3) 0.01692(10) Uani 1 1 d . .
P5 P 0.14225(4) 0.73881(3) 0.27843(3) 0.01723(10) Uani 1 1 d . .
N7 N 0.03978(14) 0.67068(10) 0.26474(9) 0.0202(3) Uani 1 1 d . .
C40 C -0.03599(17) 0.65481(12) 0.38188(11) 0.0199(4) Uani 1 1 d . .
C41 C -0.11446(18) 0.66135(13) 0.42465(11) 0.0230(4) Uani 1 1 d . .
H41 H -0.182506 0.676599 0.411751 0.028 Uiso 1 1 calc R U
C42 C -0.0915(2) 0.64531(14) 0.48579(12) 0.0283(5) Uani 1 1 d . .
H42 H -0.143152 0.650833 0.514617 0.034 Uiso 1 1 calc R U
C43 C 0.0090(2) 0.62088(16) 0.50427(13) 0.0343(5) Uani 1 1 d . .
H43 H 0.023724 0.608957 0.544924 0.041 Uiso 1 1 calc R U
C44 C 0.0876(2) 0.61419(17) 0.46239(14) 0.0369(6) Uani 1 1 d . .
H44 H 0.154941 0.598150 0.475187 0.044 Uiso 1 1 calc R U
C45 C 0.06562(19) 0.63149(14) 0.40115(12) 0.0279(5) Uani 1 1 d . .
H45 H 0.118508 0.627494 0.373273 0.033 Uiso 1 1 calc R U
C46 C -0.13711(17) 0.75027(11) 0.31077(11) 0.0196(4) Uani 1 1 d . .
C47 C -0.1962(2) 0.75705(14) 0.24840(13) 0.0293(5) Uani 1 1 d . .
H47 H -0.204338 0.717303 0.202556 0.035 Uiso 1 1 calc R U
C48 C -0.2428(2) 0.82352(15) 0.25531(16) 0.0389(6) Uani 1 1 d . .
H48 H -0.281721 0.828382 0.213946 0.047 Uiso 1 1 calc R U
C49 C -0.2316(2) 0.88224(14) 0.32326(16) 0.0367(6) Uani 1 1 d . .
H49 H -0.263230 0.926466 0.327657 0.044 Uiso 1 1 calc R U
C50 C -0.1731(2) 0.87546(13) 0.38508(15) 0.0317(5) Uani 1 1 d . .
H50 H -0.165684 0.915228 0.430799 0.038 Uiso 1 1 calc R U
C51 C -0.12552(18) 0.80982(12) 0.37916(12) 0.0243(4) Uani 1 1 d . .
H51 H -0.086064 0.805619 0.420739 0.029 Uiso 1 1 calc R U
C52 C -0.16949(18) 0.58088(11) 0.23421(11) 0.0203(4) Uani 1 1 d . .
C53 C -0.28036(18) 0.57003(13) 0.24175(12) 0.0250(4) Uani 1 1 d . .
H53 H -0.303998 0.609567 0.276752 0.030 Uiso 1 1 calc R U
C54 C -0.3551(2) 0.50003(14) 0.19681(13) 0.0301(5) Uani 1 1 d . .
H54 H -0.429322 0.492731 0.201377 0.036 Uiso 1 1 calc R U
C55 C -0.3196(2) 0.44112(13) 0.14529(13) 0.0333(5) Uani 1 1 d . .
H55 H -0.369811 0.394004 0.115670 0.040 Uiso 1 1 calc R U
C56 C -0.2100(2) 0.45179(14) 0.13748(14) 0.0349(5) Uani 1 1 d . .
H56 H -0.186771 0.411961 0.102476 0.042 Uiso 1 1 calc R U
C57 C -0.1341(2) 0.52192(13) 0.18184(12) 0.0274(5) Uani 1 1 d . .
H57 H -0.060432 0.529280 0.176475 0.033 Uiso 1 1 calc R U
C58 C 0.10525(17) 0.79772(12) 0.22852(11) 0.0202(4) Uani 1 1 d . .
C59 C 0.16029(17) 0.87518(12) 0.25146(12) 0.0229(4) Uani 1 1 d . .
H59 H 0.213588 0.899664 0.296076 0.027 Uiso 1 1 calc R U
C60 C 0.13565(19) 0.91597(14) 0.20771(13) 0.0286(5) Uani 1 1 d . .
H60 H 0.170421 0.968287 0.223797 0.034 Uiso 1 1 calc R U
C61 C 0.0592(2) 0.87854(15) 0.14011(14) 0.0333(5) Uani 1 1 d . .
H61 H 0.044079 0.905512 0.110440 0.040 Uiso 1 1 calc R U
C62 C 0.0053(2) 0.80130(15) 0.11655(14) 0.0366(6) Uani 1 1 d . .
H62 H -0.045173 0.776262 0.070849 0.044 Uiso 1 1 calc R U
C63 C 0.0262(2) 0.76116(14) 0.16093(13) 0.0297(5) Uani 1 1 d . .
H63 H -0.012217 0.709867 0.145778 0.036 Uiso 1 1 calc R U
C64 C 0.25249(17) 0.69181(12) 0.24343(11) 0.0201(4) Uani 1 1 d . .
C65 C 0.34905(19) 0.73768(15) 0.24196(13) 0.0297(5) Uani 1 1 d . .
H65 H 0.357086 0.792150 0.260639 0.036 Uiso 1 1 calc R U
C66 C 0.4327(2) 0.70211(17) 0.21273(14) 0.0347(5) Uani 1 1 d . .
H66 H 0.497116 0.732581 0.211835 0.042 Uiso 1 1 calc R U
C67 C 0.4202(2) 0.62104(16) 0.18483(13) 0.0348(6) Uani 1 1 d . .
H67 H 0.476051 0.597186 0.164657 0.042 Uiso 1 1 calc R U
C68 C 0.3260(2) 0.57532(15) 0.18660(14) 0.0351(5) Uani 1 1 d . .
H68 H 0.318940 0.520922 0.168229 0.042 Uiso 1 1 calc R U
C69 C 0.2413(2) 0.61036(13) 0.21583(12) 0.0271(4) Uani 1 1 d . .
H69 H 0.177549 0.579502 0.216943 0.033 Uiso 1 1 calc R U
C70 C 0.20099(16) 0.80304(11) 0.37261(11) 0.0184(4) Uani 1 1 d . .
C71 C 0.14893(18) 0.86514(12) 0.40635(12) 0.0217(4) Uani 1 1 d . .
H71 H 0.090115 0.877498 0.378893 0.026 Uiso 1 1 calc R U
C72 C 0.1853(2) 0.90837(13) 0.48100(12) 0.0270(4) Uani 1 1 d . .
H72 H 0.149991 0.949408 0.503714 0.032 Uiso 1 1 calc R U
C73 C 0.2737(2) 0.89087(14) 0.52198(12) 0.0288(5) Uani 1 1 d . .
H73 H 0.297871 0.920376 0.572020 0.035 Uiso 1 1 calc R U
C74 C 0.32605(19) 0.82987(15) 0.48891(12) 0.0297(5) Uani 1 1 d . .
H74 H 0.385519 0.818324 0.516624 0.036 Uiso 1 1 calc R U
C75 C 0.29004(18) 0.78567(13) 0.41426(12) 0.0252(4) Uani 1 1 d . .
H75 H 0.325285 0.744435 0.391989 0.030 Uiso 1 1 calc R U
O1 O 0.23935(18) 0.35310(12) -0.06780(12) 0.0519(5) Uani 1 1 d . .
C76 C 0.2874(3) 0.29923(18) -0.04282(18) 0.0468(7) Uani 1 1 d . .
H76A H 0.254021 0.245456 -0.076725 0.056 Uiso 1 1 calc R U
H76B H 0.274638 0.306831 0.004571 0.056 Uiso 1 1 calc R U
C77 C 0.4119(3) 0.31639(19) -0.0380(2) 0.0535(8) Uani 1 1 d . .
H77A H 0.428296 0.289724 -0.084948 0.064 Uiso 1 1 calc R U
H77B H 0.455954 0.301082 -0.002510 0.064 Uiso 1 1 calc R U
C78 C 0.4354(3) 0.4050(2) -0.0139(2) 0.0644(10) Uani 1 1 d . .
H78A H 0.458417 0.431720 0.038799 0.077 Uiso 1 1 calc R U
H78B H 0.494412 0.421039 -0.034065 0.077 Uiso 1 1 calc R U
C79 C 0.3258(3) 0.4219(2) -0.0431(2) 0.0684(11) Uani 1 1 d . .
H79A H 0.306869 0.465323 -0.005366 0.082 Uiso 1 1 calc R U
H79B H 0.331042 0.436649 -0.083178 0.082 Uiso 1 1 calc R U

loop_
_atom_site_aniso_label
_atom_site_aniso_U_11
_atom_site_aniso_U_22
_atom_site_aniso_U_33
_atom_site_aniso_U_23
_atom_site_aniso_U_13
_atom_site_aniso_U_12
In1 0.01254(6) 0.01354(6) 0.01429(6) 0.00659(5) 0.00207(4) 0.00129(4)
Co1 0.01364(12) 0.01461(12) 0.01494(11) 0.00775(10) 0.00260(9) 0.00185(9)
P1 0.0217(2) 0.0168(2) 0.0146(2) 0.00678(19) 0.00310(18) 0.00184(19)
P2 0.0138(2) 0.0146(2) 0.0173(2) 0.00769(18) 0.00321(17) 0.00124(17)
P3 0.0138(2) 0.0170(2) 0.0176(2) 0.00899(19) 0.00278(17) 0.00313(17)
N1 0.0099(7) 0.0118(7) 0.0112(6) 0.0038(6) -0.0001(5) 0.0002(5)
N2 0.0210(8) 0.0131(7) 0.0162(7) 0.0062(6) 0.0046(6) 0.0033(6)
N3 0.0131(7) 0.0211(8) 0.0203(8) 0.0118(7) 0.0057(6) 0.0042(6)
N4 0.0155(7) 0.0165(7) 0.0152(7) 0.0076(6) -0.0005(6) -0.0025(6)
N5 0.0181(8) 0.0194(8) 0.0187(8) 0.0077(7) 0.0030(6) 0.0034(6)
N6 0.0269(9) 0.0277(10) 0.0254(9) 0.0150(8) 0.0058(7) 0.0028(7)
C1 0.0148(8) 0.0143(8) 0.0184(9) 0.0066(7) 0.0012(7) 0.0013(7)
C2 0.0217(10) 0.0190(9) 0.0213(9) 0.0096(8) 0.0015(8) 0.0020(8)
C3 0.0249(10) 0.0194(10) 0.0298(11) 0.0133(9) 0.0004(8) 0.0055(8)
C4 0.0187(9) 0.0171(9) 0.0310(11) 0.0084(8) 0.0030(8) 0.0038(7)
C5 0.0189(9) 0.0174(9) 0.0247(10) 0.0079(8) 0.0062(8) 0.0039(7)
C6 0.0144(8) 0.0143(8) 0.0183(8) 0.0072(7) -0.0001(7) -0.0008(7)
C7 0.0228(10) 0.0176(9) 0.0180(9) 0.0071(7) 0.0046(7) 0.0035(7)
C8 0.0227(11) 0.0268(11) 0.0401(13) 0.0144(10) 0.0004(9) -0.0018(9)
C9 0.0269(11) 0.0214(10) 0.0219(10) 0.0056(8) -0.0042(8) 0.0008(8)
C10 0.0361(13) 0.0450(15) 0.0284(12) 0.0172(11) -0.0020(10) 0.0098(11)
C11 0.0518(16) 0.0325(13) 0.0287(12) 0.0113(10) 0.0207(11) 0.0151(11)
C12 0.0331(12) 0.0277(11) 0.0229(10) 0.0110(9) 0.0122(9) 0.0084(9)
C13 0.0482(15) 0.0344(13) 0.0314(12) 0.0172(11) 0.0194(11) 0.0110(11)
C14 0.0152(9) 0.0178(9) 0.0167(8) 0.0070(7) 0.0032(7) 0.0000(7)
C15 0.0203(9) 0.0188(9) 0.0239(10) 0.0111(8) 0.0044(8) 0.0001(7)
C16 0.0226(10) 0.0253(11) 0.0352(12) 0.0167(10) 0.0069(9) -0.0025(8)
C17 0.0157(9) 0.0341(12) 0.0352(12) 0.0182(10) 0.0059(9) -0.0007(8)
C18 0.0162(9) 0.0297(11) 0.0266(10) 0.0157(9) 0.0064(8) 0.0030(8)
C19 0.0160(9) 0.0189(9) 0.0161(8) 0.0080(7) 0.0035(7) 0.0012(7)
C20 0.0162(9) 0.0209(9) 0.0214(9) 0.0118(8) 0.0050(7) 0.0045(7)
C21 0.0176(10) 0.0394(13) 0.0400(13) 0.0240(11) 0.0039(9) 0.0100(9)
C22 0.0170(9) 0.0232(10) 0.0240(10) 0.0129(8) 0.0012(8) 0.0039(8)
C23 0.0262(11) 0.0362(12) 0.0272(11) 0.0217(10) 0.0012(9) 0.0054(9)
C24 0.0241(10) 0.0242(10) 0.0204(9) 0.0049(8) 0.0043(8) 0.0028(8)
C25 0.0186(9) 0.0179(9) 0.0240(10) 0.0066(8) 0.0062(8) 0.0051(7)
C26 0.0256(11) 0.0183(10) 0.0350(12) 0.0101(9) 0.0046(9) 0.0040(8)
C27 0.0159(9) 0.0153(8) 0.0165(8) 0.0062(7) 0.0019(7) 0.0024(7)
C28 0.0179(9) 0.0230(10) 0.0195(9) 0.0113(8) 0.0034(7) 0.0022(7)
C29 0.0228(10) 0.0282(11) 0.0161(9) 0.0095(8) 0.0049(8) 0.0049(8)
C30 0.0227(10) 0.0200(9) 0.0157(9) 0.0038(8) 0.0006(7) 0.0047(8)
C31 0.0192(9) 0.0169(9) 0.0182(9) 0.0065(7) -0.0006(7) 0.0006(7)
C32 0.0153(8) 0.0161(8) 0.0166(8) 0.0076(7) 0.0013(7) 0.0034(7)
C33 0.0150(9) 0.0182(9) 0.0181(9) 0.0082(7) 0.0013(7) 0.0006(7)
C34 0.0235(11) 0.0276(11) 0.0337(12) 0.0105(10) 0.0026(9) 0.0095(9)
C35 0.0153(9) 0.0194(9) 0.0258(10) 0.0079(8) 0.0050(8) 0.0037(7)
C36 0.0257(11) 0.0315(12) 0.0313(12) 0.0105(10) 0.0135(9) 0.0071(9)
C37 0.0174(10) 0.0239(10) 0.0353(12) 0.0112(9) 0.0032(9) -0.0023(8)
C38 0.0177(9) 0.0175(9) 0.0227(9) 0.0087(8) 0.0041(7) -0.0004(7)
C39 0.0246(10) 0.0177(9) 0.0304(11) 0.0103(9) 0.0068(9) 0.0025(8)
P4 0.0164(2) 0.0152(2) 0.0184(2) 0.00701(19) 0.00295(18) 0.00166(18)
P5 0.0165(2) 0.0160(2) 0.0188(2) 0.00695(19) 0.00400(18) 0.00249(18)
N7 0.0198(8) 0.0170(8) 0.0214(8) 0.0054(7) 0.0056(7) 0.0013(6)
C40 0.0208(9) 0.0174(9) 0.0189(9) 0.0065(8) 0.0020(7) 0.0013(7)
C41 0.0210(10) 0.0251(10) 0.0231(10) 0.0107(8) 0.0048(8) 0.0035(8)
C42 0.0308(12) 0.0316(12) 0.0244(10) 0.0124(9) 0.0097(9) 0.0045(9)
C43 0.0403(14) 0.0428(14) 0.0239(11) 0.0188(11) 0.0049(10) 0.0100(11)
C44 0.0325(13) 0.0543(16) 0.0319(12) 0.0236(12) 0.0068(10) 0.0207(12)
C45 0.0256(11) 0.0370(13) 0.0249(10) 0.0145(10) 0.0076(9) 0.0117(9)
C46 0.0172(9) 0.0159(9) 0.0264(10) 0.0087(8) 0.0066(8) 0.0029(7)
C47 0.0291(12) 0.0243(11) 0.0315(12) 0.0106(9) 0.0015(9) 0.0060(9)
C48 0.0373(14) 0.0288(12) 0.0512(16) 0.0215(12) -0.0010(12) 0.0106(10)
C49 0.0295(12) 0.0209(11) 0.0661(18) 0.0204(12) 0.0179(12) 0.0096(9)
C50 0.0342(12) 0.0180(10) 0.0460(14) 0.0102(10) 0.0235(11) 0.0030(9)
C51 0.0252(10) 0.0189(10) 0.0301(11) 0.0093(9) 0.0132(9) 0.0010(8)
C52 0.0239(10) 0.0153(9) 0.0206(9) 0.0090(8) 0.0005(8) 0.0015(7)
C53 0.0239(10) 0.0242(10) 0.0260(10) 0.0124(9) 0.0028(8) -0.0019(8)
C54 0.0252(11) 0.0288(12) 0.0341(12) 0.0180(10) -0.0024(9) -0.0065(9)
C55 0.0367(13) 0.0187(10) 0.0331(12) 0.0102(9) -0.0110(10) -0.0052(9)
C56 0.0387(14) 0.0205(11) 0.0326(12) 0.0025(9) -0.0028(10) 0.0050(10)
C57 0.0250(11) 0.0207(10) 0.0297(11) 0.0061(9) -0.0004(9) 0.0047(8)
C58 0.0170(9) 0.0215(10) 0.0225(9) 0.0107(8) 0.0032(7) 0.0027(7)
C59 0.0191(9) 0.0232(10) 0.0260(10) 0.0123(9) 0.0012(8) 0.0011(8)
C60 0.0253(11) 0.0251(11) 0.0362(12) 0.0184(10) 0.0002(9) -0.0010(9)
C61 0.0297(12) 0.0379(13) 0.0366(13) 0.0252(11) -0.0017(10) 0.0028(10)
C62 0.0337(13) 0.0367(13) 0.0326(12) 0.0175(11) -0.0097(10) -0.0023(10)
C63 0.0280(11) 0.0255(11) 0.0295(11) 0.0116(9) -0.0033(9) -0.0028(9)
C64 0.0195(9) 0.0223(10) 0.0191(9) 0.0085(8) 0.0053(7) 0.0054(8)
C65 0.0238(11) 0.0300(12) 0.0358(12) 0.0126(10) 0.0106(9) 0.0051(9)
C66 0.0234(11) 0.0477(15) 0.0374(13) 0.0186(12) 0.0127(10) 0.0109(10)
C67 0.0324(13) 0.0507(15) 0.0285(12) 0.0168(11) 0.0135(10) 0.0246(12)
C68 0.0438(15) 0.0301(12) 0.0334(12) 0.0113(10) 0.0118(11) 0.0178(11)
C69 0.0318(12) 0.0228(10) 0.0292(11) 0.0110(9) 0.0104(9) 0.0089(9)
C70 0.0167(9) 0.0174(9) 0.0201(9) 0.0073(7) 0.0042(7) 0.0011(7)
C71 0.0214(10) 0.0182(9) 0.0268(10) 0.0102(8) 0.0069(8) 0.0044(8)
C72 0.0311(12) 0.0205(10) 0.0273(11) 0.0053(9) 0.0110(9) 0.0059(9)
C73 0.0282(11) 0.0291(11) 0.0213(10) 0.0039(9) 0.0048(9) -0.0005(9)
C74 0.0208(10) 0.0398(13) 0.0245(11) 0.0107(10) 0.0004(8) 0.0075(9)
C75 0.0198(10) 0.0282(11) 0.0246(10) 0.0071(9) 0.0042(8) 0.0084(8)
O1 0.0474(12) 0.0416(11) 0.0567(13) 0.0194(10) -0.0069(10) 0.0049(9)
C76 0.0458(16) 0.0392(15) 0.0554(18) 0.0247(14) 0.0035(14) 0.0032(13)
C77 0.0499(18) 0.0504(18) 0.071(2) 0.0348(17) 0.0162(16) 0.0142(15)
C78 0.0504(19) 0.062(2) 0.084(3) 0.043(2) 0.0024(18) -0.0030(16)
C79 0.069(2) 0.0395(18) 0.086(3) 0.0305(18) -0.011(2) -0.0014(16)

loop_
_atom_type_symbol
_atom_type_description
_atom_type_scat_dispersion_real
_atom_type_scat_dispersion_imag
_atom_type_scat_source
C C 0.0033 0.0016 'International Tables Vol C Tables 4.2.6.8 and 6.1.1.4'
H H 0.0000 0.0000 'International Tables Vol C Tables 4.2.6.8 and 6.1.1.4'
N N 0.0061 0.0033 'International Tables Vol C Tables 4.2.6.8 and 6.1.1.4'
O O 0.0106 0.0060 'International Tables Vol C Tables 4.2.6.8 and 6.1.1.4'
P P 0.1023 0.0942 'International Tables Vol C Tables 4.2.6.8 and 6.1.1.4'
Co Co 0.3494 0.9721 'International Tables Vol C Tables 4.2.6.8 and 6.1.1.4'
In In -0.7276 1.3100 'International Tables Vol C Tables 4.2.6.8 and 6.1.1.4'

loop_
_geom_angle_atom_site_label_1
_geom_angle_atom_site_label_2
_geom_angle_atom_site_label_3
_geom_angle
N3 In1 N2 114.03(6)
N3 In1 N4 111.66(6)
N2 In1 N4 110.45(6)
N3 In1 N1 73.45(5)
N2 In1 N1 73.13(6)
N4 In1 N1 73.18(5)
N3 In1 Co1 107.78(4)
N2 In1 Co1 105.83(4)
N4 In1 Co1 106.60(4)
N1 In1 Co1 178.69(4)
N3 In1 P2 134.56(5)
N2 In1 P2 109.95(5)
N4 In1 P2 60.59(4)
N1 In1 P2 131.87(4)
Co1 In1 P2 47.576(13)
N5 Co1 P1 106.63(6)
N5 Co1 P3 99.31(6)
P1 Co1 P3 115.26(2)
N5 Co1 P2 96.25(6)
P1 Co1 P2 110.24(2)
P3 Co1 P2 124.62(2)
N5 Co1 In1 171.46(6)
P1 Co1 In1 81.14(2)
P3 Co1 In1 80.044(17)
P2 Co1 In1 77.416(17)
C9 P1 C7 96.33(10)
C9 P1 C12 101.72(11)
C7 P1 C12 95.11(9)
C9 P1 Co1 121.84(8)
C7 P1 Co1 119.66(7)
C12 P1 Co1 117.05(8)
C33 P2 C38 101.21(9)
C33 P2 C35 100.87(9)
C38 P2 C35 102.73(9)
C33 P2 Co1 119.88(6)
C38 P2 Co1 116.93(7)
C35 P2 Co1 112.68(7)
C33 P2 In1 72.55(6)
C38 P2 In1 159.05(7)
C35 P2 In1 98.12(7)
Co1 P2 In1 55.009(15)
C25 P3 C22 101.34(9)
C25 P3 C20 97.26(9)
C22 P3 C20 95.77(9)
C25 P3 Co1 118.48(7)
C22 P3 Co1 117.83(7)
C20 P3 Co1 121.55(6)
C14 N1 C1 115.34(14)
C14 N1 C27 114.46(15)
C1 N1 C27 115.88(14)
C14 N1 In1 102.66(10)
C1 N1 In1 103.57(11)
C27 N1 In1 102.20(10)
C6 N2 C7 119.55(16)
C6 N2 In1 115.29(12)
C7 N2 In1 114.06(12)
C19 N3 C20 118.80(16)
C19 N3 In1 114.60(12)
C20 N3 In1 112.94(12)
C32 N4 C33 120.11(16)
C32 N4 In1 113.13(12)
C33 N4 In1 112.50(11)
N6 N5 Co1 177.02(18)
C2 C1 C6 121.02(18)
C2 C1 N1 121.91(17)
C6 C1 N1 117.07(16)
C1 C2 C3 121.19(19)
C1 C2 H2 119.4
C3 C2 H2 119.4
C4 C3 C2 118.59(19)
C4 C3 H3 120.7
C2 C3 H3 120.7
C3 C4 C5 121.10(19)
C3 C4 H4 119.4
C5 C4 H4 119.4
C4 C5 C6 121.39(19)
C4 C5 H5 119.3
C6 C5 H5 119.3
N2 C6 C5 124.74(18)
N2 C6 C1 118.56(17)
C5 C6 C1 116.69(17)
N2 C7 P1 111.81(13)
N2 C7 H7A 109.3
P1 C7 H7A 109.3
N2 C7 H7AB 109.3
P1 C7 H7AB 109.3
H7A C7 H7AB 107.9
C9 C8 H8A 109.5
C9 C8 H8B 109.5
H8A C8 H8B 109.5
C9 C8 H8C 109.5
H8A C8 H8C 109.5
H8B C8 H8C 109.5
C10 C9 C8 111.6(2)
C10 C9 P1 112.62(17)
C8 C9 P1 110.54(15)
C10 C9 H9 107.2
C8 C9 H9 107.2
P1 C9 H9 107.2
C9 C10 H10A 109.5
C9 C10 H10B 109.5
H10A C10 H10B 109.5
C9 C10 H10C 109.5
H10A C10 H10C 109.5
H10B C10 H10C 109.5
C12 C11 H11A 109.5
C12 C11 H11B 109.5
H11A C11 H11B 109.5
C12 C11 H11C 109.5
H11A C11 H11C 109.5
H11B C11 H11C 109.5
C13 C12 C11 109.88(19)
C13 C12 P1 114.19(16)
C11 C12 P1 115.63(17)
C13 C12 H12 105.4
C11 C12 H12 105.4
P1 C12 H12 105.4
C12 C13 H13A 109.5
C12 C13 H13B 109.5
H13A C13 H13B 109.5
C12 C13 H13C 109.5
H13A C13 H13C 109.5
H13B C13 H13C 109.5
C15 C14 C19 121.19(18)
C15 C14 N1 121.74(17)
C19 C14 N1 117.07(16)
C14 C15 C16 121.10(19)
C14 C15 H15 119.4
C16 C15 H15 119.4
C17 C16 C15 118.59(19)
C17 C16 H16 120.7
C15 C16 H16 120.7
C16 C17 C18 121.2(2)
C16 C17 H17 119.4
C18 C17 H17 119.4
C17 C18 C19 121.18(19)
C17 C18 H18 119.4
C19 C18 H18 119.4
N3 C19 C18 124.31(18)
N3 C19 C14 119.06(17)
C18 C19 C14 116.63(17)
N3 C20 P3 111.71(13)
N3 C20 H20A 109.3
P3 C20 H20A 109.3
N3 C20 H20B 109.3
P3 C20 H20B 109.3
H20A C20 H20B 107.9
C22 C21 H21A 109.5
C22 C21 H21B 109.5
H21A C21 H21B 109.5
C22 C21 H21C 109.5
H21A C21 H21C 109.5
H21B C21 H21C 109.5
C23 C22 C21 110.11(17)
C23 C22 P3 114.97(14)
C21 C22 P3 114.81(15)
C23 C22 H22 105.3
C21 C22 H22 105.3
P3 C22 H22 105.3
C22 C23 H23A 109.5
C22 C23 H23B 109.5
H23A C23 H23B 109.5
C22 C23 H23C 109.5
H23A C23 H23C 109.5
H23B C23 H23C 109.5
C25 C24 H24A 109.5
C25 C24 H24B 109.5
H24A C24 H24B 109.5
C25 C24 H24C 109.5
H24A C24 H24C 109.5
H24B C24 H24C 109.5
C26 C25 C24 111.45(17)
C26 C25 P3 112.74(15)
C24 C25 P3 109.93(14)
C26 C25 H25 107.5
C24 C25 H25 107.5
P3 C25 H25 107.5
C25 C26 H26A 109.5
C25 C26 H26B 109.5
H26A C26 H26B 109.5
C25 C26 H26C 109.5
H26A C26 H26C 109.5
H26B C26 H26C 109.5
C28 C27 C32 121.11(18)
C28 C27 N1 121.32(17)
C32 C27 N1 117.52(16)
C27 C28 C29 121.34(19)
C27 C28 H28 119.3
C29 C28 H28 119.3
C30 C29 C28 118.56(19)
C30 C29 H29 120.7
C28 C29 H29 120.7
C29 C30 C31 121.03(18)
C29 C30 H30 119.5
C31 C30 H30 119.5
C30 C31 C32 121.47(19)
C30 C31 H31 119.3
C32 C31 H31 119.3
N4 C32 C31 125.08(18)
N4 C32 C27 118.45(17)
C31 C32 C27 116.47(17)
N4 C33 P2 107.18(12)
N4 C33 H33A 110.3
P2 C33 H33A 110.3
N4 C33 H33B 110.3
P2 C33 H33B 110.3
H33A C33 H33B 108.5
C35 C34 H34A 109.5
C35 C34 H34B 109.5
H34A C34 H34B 109.5
C35 C34 H34C 109.5
H34A C34 H34C 109.5
H34B C34 H34C 109.5
C34 C35 C36 111.56(18)
C34 C35 P2 118.14(15)
C36 C35 P2 110.70(14)
C34 C35 H35 105.1
C36 C35 H35 105.1
P2 C35 H35 105.1
C35 C36 H36A 109.5
C35 C36 H36B 109.5
H36A C36 H36B 109.5
C35 C36 H36C 109.5
H36A C36 H36C 109.5
H36B C36 H36C 109.5
C38 C37 H37A 109.5
C38 C37 H37B 109.5
H37A C37 H37B 109.5
C38 C37 H37C 109.5
H37A C37 H37C 109.5
H37B C37 H37C 109.5
C39 C38 C37 108.61(17)
C39 C38 P2 111.59(14)
C37 C38 P2 117.09(14)
C39 C38 H38 106.3
C37 C38 H38 106.3
P2 C38 H38 106.3
C38 C39 H39A 109.5
C38 C39 H39B 109.5
H39A C39 H39B 109.5
C38 C39 H39C 109.5
H39A C39 H39C 109.5
H39B C39 H39C 109.5
N7 P4 C46 114.65(9)
N7 P4 C52 107.29(10)
C46 P4 C52 107.39(9)
N7 P4 C40 112.82(10)
C46 P4 C40 108.73(10)
C52 P4 C40 105.41(9)
N7 P5 C70 114.21(9)
N7 P5 C64 106.99(9)
C70 P5 C64 108.03(9)
N7 P5 C58 112.77(9)
C70 P5 C58 108.55(9)
C64 P5 C58 105.84(9)
P4 N7 P5 133.98(12)
C45 C40 C41 119.65(19)
C45 C40 P4 118.45(16)
C41 C40 P4 121.68(15)
C42 C41 C40 120.4(2)
C42 C41 H41 119.8
C40 C41 H41 119.8
C41 C42 C43 119.9(2)
C41 C42 H42 120.0
C43 C42 H42 120.0
C44 C43 C42 120.3(2)
C44 C43 H43 119.8
C42 C43 H43 119.8
C43 C44 C45 120.1(2)
C43 C44 H44 120.0
C45 C44 H44 120.0
C44 C45 C40 119.7(2)
C44 C45 H45 120.2
C40 C45 H45 120.2
C51 C46 C47 119.9(2)
C51 C46 P4 122.46(16)
C47 C46 P4 117.39(16)
C48 C47 C46 119.7(2)
C48 C47 H47 120.2
C46 C47 H47 120.2
C49 C48 C47 120.2(2)
C49 C48 H48 119.9
C47 C48 H48 119.9
C48 C49 C50 120.1(2)
C48 C49 H49 120.0
C50 C49 H49 120.0
C51 C50 C49 120.4(2)
C51 C50 H50 119.8
C49 C50 H50 119.8
C50 C51 C46 119.7(2)
C50 C51 H51 120.2
C46 C51 H51 120.2
C57 C52 C53 120.2(2)
C57 C52 P4 119.40(17)
C53 C52 P4 120.14(16)
C54 C53 C52 119.7(2)
C54 C53 H53 120.2
C52 C53 H53 120.2
C55 C54 C53 120.1(2)
C55 C54 H54 119.9
C53 C54 H54 119.9
C54 C55 C56 120.4(2)
C54 C55 H55 119.8
C56 C55 H55 119.8
C55 C56 C57 120.2(2)
C55 C56 H56 119.9
C57 C56 H56 119.9
C52 C57 C56 119.4(2)
C52 C57 H57 120.3
C56 C57 H57 120.3
C59 C58 C63 119.50(19)
C59 C58 P5 122.27(15)
C63 C58 P5 117.92(16)
C60 C59 C58 120.1(2)
C60 C59 H59 120.0
C58 C59 H59 120.0
C61 C60 C59 119.9(2)
C61 C60 H60 120.0
C59 C60 H60 120.0
C62 C61 C60 120.4(2)
C62 C61 H61 119.8
C60 C61 H61 119.8
C61 C62 C63 120.1(2)
C61 C62 H62 120.0
C63 C62 H62 120.0
C62 C63 C58 120.0(2)
C62 C63 H63 120.0
C58 C63 H63 120.0
C69 C64 C65 119.7(2)
C69 C64 P5 120.90(17)
C65 C64 P5 119.39(16)
C66 C65 C64 120.0(2)
C66 C65 H65 120.0
C64 C65 H65 120.0
C67 C66 C65 119.7(2)
C67 C66 H66 120.1
C65 C66 H66 120.1
C68 C67 C66 120.7(2)
C68 C67 H67 119.6
C66 C67 H67 119.6
C67 C68 C69 120.1(2)
C67 C68 H68 120.0
C69 C68 H68 120.0
C68 C69 C64 119.7(2)
C68 C69 H69 120.1
C64 C69 H69 120.1
C71 C70 C75 119.62(19)
C71 C70 P5 119.75(15)
C75 C70 P5 120.19(16)
C72 C71 C70 119.66(19)
C72 C71 H71 120.2
C70 C71 H71 120.2
C73 C72 C71 120.4(2)
C73 C72 H72 119.8
C71 C72 H72 119.8
C74 C73 C72 120.2(2)
C74 C73 H73 119.9
C72 C73 H73 119.9
C73 C74 C75 120.0(2)
C73 C74 H74 120.0
C75 C74 H74 120.0
C74 C75 C70 120.1(2)
C74 C75 H75 120.0
C70 C75 H75 120.0
C76 O1 C79 107.1(2)
O1 C76 C77 105.7(2)
O1 C76 H76A 110.6
C77 C76 H76A 110.6
O1 C76 H76B 110.6
C77 C76 H76B 110.6
H76A C76 H76B 108.7
C76 C77 C78 102.2(3)
C76 C77 H77A 111.3
C78 C77 H77A 111.3
C76 C77 H77B 111.3
C78 C77 H77B 111.3
H77A C77 H77B 109.2
C79 C78 C77 103.8(3)
C79 C78 H78A 111.0
C77 C78 H78A 111.0
C79 C78 H78B 111.0
C77 C78 H78B 111.0
H78A C78 H78B 109.0
O1 C79 C78 109.0(3)
O1 C79 H79A 109.9
C78 C79 H79A 109.9
O1 C79 H79B 109.9
C78 C79 H79B 109.9
H79A C79 H79B 108.3

loop_
_geom_bond_atom_site_label_1
_geom_bond_atom_site_label_2
_geom_bond_distance
In1 N3 2.1259(16)
In1 N2 2.1344(16)
In1 N4 2.1432(16)
In1 N1 2.4590(15)
In1 Co1 2.5062(4)
In1 P2 2.9857(6)
Co1 N5 1.7752(17)
Co1 P1 2.2466(7)
Co1 P3 2.2485(6)
Co1 P2 2.2582(6)
P1 C9 1.879(2)
P1 C7 1.891(2)
P1 C12 1.894(2)
P2 C33 1.875(2)
P2 C38 1.876(2)
P2 C35 1.890(2)
P3 C25 1.875(2)
P3 C22 1.888(2)
P3 C20 1.899(2)
N1 C14 1.454(2)
N1 C1 1.459(2)
N1 C27 1.460(2)
N2 C6 1.367(2)
N2 C7 1.447(2)
N3 C19 1.377(2)
N3 C20 1.448(2)
N4 C32 1.366(2)
N4 C33 1.450(2)
N5 N6 1.125(2)
C1 C2 1.385(3)
C1 C6 1.430(3)
C2 C3 1.399(3)
C2 H2 0.9300
C3 C4 1.390(3)
C3 H3 0.9300
C4 C5 1.392(3)
C4 H4 0.9300
C5 C6 1.413(3)
C5 H5 0.9300
C7 H7A 0.9700
C7 H7AB 0.9700
C8 C9 1.530(3)
C8 H8A 0.9600
C8 H8B 0.9600
C8 H8C 0.9600
C9 C10 1.528(3)
C9 H9 0.9800
C10 H10A 0.9600
C10 H10B 0.9600
C10 H10C 0.9600
C11 C12 1.528(3)
C11 H11A 0.9600
C11 H11B 0.9600
C11 H11C 0.9600
C12 C13 1.521(3)
C12 H12 0.9800
C13 H13A 0.9600
C13 H13B 0.9600
C13 H13C 0.9600
C14 C15 1.382(3)
C14 C19 1.422(3)
C15 C16 1.395(3)
C15 H15 0.9300
C16 C17 1.386(3)
C16 H16 0.9300
C17 C18 1.389(3)
C17 H17 0.9300
C18 C19 1.414(3)
C18 H18 0.9300
C20 H20A 0.9700
C20 H20B 0.9700
C21 C22 1.535(3)
C21 H21A 0.9600
C21 H21B 0.9600
C21 H21C 0.9600
C22 C23 1.535(3)
C22 H22 0.9800
C23 H23A 0.9600
C23 H23B 0.9600
C23 H23C 0.9600
C24 C25 1.534(3)
C24 H24A 0.9600
C24 H24B 0.9600
C24 H24C 0.9600
C25 C26 1.530(3)
C25 H25 0.9800
C26 H26A 0.9600
C26 H26B 0.9600
C26 H26C 0.9600
C27 C28 1.379(3)
C27 C32 1.427(3)
C28 C29 1.398(3)
C28 H28 0.9300
C29 C30 1.380(3)
C29 H29 0.9300
C30 C31 1.396(3)
C30 H30 0.9300
C31 C32 1.409(3)
C31 H31 0.9300
C33 H33A 0.9700
C33 H33B 0.9700
C34 C35 1.531(3)
C34 H34A 0.9600
C34 H34B 0.9600
C34 H34C 0.9600
C35 C36 1.536(3)
C35 H35 0.9800
C36 H36A 0.9600
C36 H36B 0.9600
C36 H36C 0.9600
C37 C38 1.532(3)
C37 H37A 0.9600
C37 H37B 0.9600
C37 H37C 0.9600
C38 C39 1.527(3)
C38 H38 0.9800
C39 H39A 0.9600
C39 H39B 0.9600
C39 H39C 0.9600
P4 N7 1.5897(18)
P4 C46 1.798(2)
P4 C52 1.800(2)
P4 C40 1.803(2)
P5 N7 1.5933(18)
P5 C70 1.795(2)
P5 C64 1.798(2)
P5 C58 1.800(2)
C40 C45 1.394(3)
C40 C41 1.399(3)
C41 C42 1.378(3)
C41 H41 0.9300
C42 C43 1.389(3)
C42 H42 0.9300
C43 C44 1.387(4)
C43 H43 0.9300
C44 C45 1.393(3)
C44 H44 0.9300
C45 H45 0.9300
C46 C51 1.390(3)
C46 C47 1.399(3)
C47 C48 1.390(3)
C47 H47 0.9300
C48 C49 1.379(4)
C48 H48 0.9300
C49 C50 1.387(4)
C49 H49 0.9300
C50 C51 1.386(3)
C50 H50 0.9300
C51 H51 0.9300
C52 C57 1.389(3)
C52 C53 1.395(3)
C53 C54 1.386(3)
C53 H53 0.9300
C54 C55 1.381(4)
C54 H54 0.9300
C55 C56 1.382(4)
C55 H55 0.9300
C56 C57 1.391(3)
C56 H56 0.9300
C57 H57 0.9300
C58 C59 1.392(3)
C58 C63 1.399(3)
C59 C60 1.391(3)
C59 H59 0.9300
C60 C61 1.386(3)
C60 H60 0.9300
C61 C62 1.383(3)
C61 H61 0.9300
C62 C63 1.386(3)
C62 H62 0.9300
C63 H63 0.9300
C64 C69 1.392(3)
C64 C65 1.397(3)
C65 C66 1.384(3)
C65 H65 0.9300
C66 C67 1.384(4)
C66 H66 0.9300
C67 C68 1.376(4)
C67 H67 0.9300
C68 C69 1.391(3)
C68 H68 0.9300
C69 H69 0.9300
C70 C71 1.394(3)
C70 C75 1.395(3)
C71 C72 1.386(3)
C71 H71 0.9300
C72 C73 1.384(3)
C72 H72 0.9300
C73 C74 1.378(3)
C73 H73 0.9300
C74 C75 1.388(3)
C74 H74 0.9300
C75 H75 0.9300
O1 C76 1.420(3)
O1 C79 1.433(4)
C76 C77 1.499(4)
C76 H76A 0.9700
C76 H76B 0.9700
C77 C78 1.517(5)
C77 H77A 0.9700
C77 H77B 0.9700
C78 C79 1.475(5)
C78 H78A 0.9700
C78 H78B 0.9700
C79 H79A 0.9700
C79 H79B 0.9700

loop_
_geom_torsion_atom_site_label_1
_geom_torsion_atom_site_label_2
_geom_torsion_atom_site_label_3
_geom_torsion_atom_site_label_4
_geom_torsion
C14 N1 C1 C2 -90.5(2)
C27 N1 C1 C2 47.2(2)
In1 N1 C1 C2 158.18(16)
C14 N1 C1 C6 89.1(2)
C27 N1 C1 C6 -133.21(17)
In1 N1 C1 C6 -22.18(18)
C6 C1 C2 C3 -0.7(3)
N1 C1 C2 C3 178.89(18)
C1 C2 C3 C4 1.3(3)
C2 C3 C4 C5 -0.9(3)
C3 C4 C5 C6 0.0(3)
C7 N2 C6 C5 -9.9(3)
In1 N2 C6 C5 -151.75(16)
C7 N2 C6 C1 171.40(17)
In1 N2 C6 C1 29.6(2)
C4 C5 C6 N2 -178.21(19)
C4 C5 C6 C1 0.5(3)
C2 C1 C6 N2 178.63(18)
N1 C1 C6 N2 -1.0(3)
C2 C1 C6 C5 -0.2(3)
N1 C1 C6 C5 -179.80(16)
C6 N2 C7 P1 -162.97(14)
In1 N2 C7 P1 -20.69(17)
C9 P1 C7 N2 -99.19(15)
C12 P1 C7 N2 158.39(15)
Co1 P1 C7 N2 33.19(17)
C7 P1 C9 C10 -167.22(18)
C12 P1 C9 C10 -70.64(19)
Co1 P1 C9 C10 61.86(19)
C7 P1 C9 C8 67.13(17)
C12 P1 C9 C8 163.71(16)
Co1 P1 C9 C8 -63.79(17)
C9 P1 C12 C13 90.29(19)
C7 P1 C12 C13 -172.14(18)
Co1 P1 C12 C13 -45.0(2)
C9 P1 C12 C11 -38.68(19)
C7 P1 C12 C11 58.88(19)
Co1 P1 C12 C11 -173.99(15)
C1 N1 C14 C15 41.5(2)
C27 N1 C14 C15 -96.7(2)
In1 N1 C14 C15 153.39(16)
C1 N1 C14 C19 -137.58(17)
C27 N1 C14 C19 84.2(2)
In1 N1 C14 C19 -25.72(18)
C19 C14 C15 C16 -2.4(3)
N1 C14 C15 C16 178.49(19)
C14 C15 C16 C17 -0.3(3)
C15 C16 C17 C18 1.6(4)
C16 C17 C18 C19 -0.2(4)
C20 N3 C19 C18 -14.6(3)
In1 N3 C19 C18 -152.36(16)
C20 N3 C19 C14 165.03(18)
In1 N3 C19 C14 27.2(2)
C17 C18 C19 N3 177.1(2)
C17 C18 C19 C14 -2.5(3)
C15 C14 C19 N3 -175.89(18)
N1 C14 C19 N3 3.2(3)
C15 C14 C19 C18 3.7(3)
N1 C14 C19 C18 -177.16(17)
C19 N3 C20 P3 -159.86(14)
In1 N3 C20 P3 -21.40(17)
C25 P3 C20 N3 -100.02(15)
C22 P3 C20 N3 157.73(14)
Co1 P3 C20 N3 29.95(17)
C25 P3 C22 C23 86.20(17)
C20 P3 C22 C23 -175.19(17)
Co1 P3 C22 C23 -44.79(18)
C25 P3 C22 C21 -43.09(17)
C20 P3 C22 C21 55.53(17)
Co1 P3 C22 C21 -174.08(13)
C22 P3 C25 C26 -63.04(16)
C20 P3 C25 C26 -160.45(15)
Co1 P3 C25 C26 67.54(16)
C22 P3 C25 C24 171.94(14)
C20 P3 C25 C24 74.53(15)
Co1 P3 C25 C24 -57.48(16)
C14 N1 C27 C28 44.0(2)
C1 N1 C27 C28 -94.0(2)
In1 N1 C27 C28 154.16(16)
C14 N1 C27 C32 -133.52(17)
C1 N1 C27 C32 88.5(2)
In1 N1 C27 C32 -23.36(18)
C32 C27 C28 C29 -0.9(3)
N1 C27 C28 C29 -178.34(18)
C27 C28 C29 C30 1.4(3)
C28 C29 C30 C31 -0.5(3)
C29 C30 C31 C32 -0.8(3)
C33 N4 C32 C31 -9.5(3)
In1 N4 C32 C31 -146.31(16)
C33 N4 C32 C27 170.74(17)
In1 N4 C32 C27 34.0(2)
C30 C31 C32 N4 -178.53(18)
C30 C31 C32 C27 1.2(3)
C28 C27 C32 N4 179.37(18)
N1 C27 C32 N4 -3.1(3)
C28 C27 C32 C31 -0.4(3)
N1 C27 C32 C31 177.16(16)
C32 N4 C33 P2 -166.30(14)
In1 N4 C33 P2 -29.29(15)
C38 P2 C33 N4 179.23(13)
C35 P2 C33 N4 -75.30(14)
Co1 P2 C33 N4 48.97(14)
In1 P2 C33 N4 19.88(11)
C33 P2 C35 C34 -18.58(18)
C38 P2 C35 C34 85.68(18)
Co1 P2 C35 C34 -147.63(15)
In1 P2 C35 C34 -92.25(16)
C33 P2 C35 C36 -148.94(15)
C38 P2 C35 C36 -44.68(16)
Co1 P2 C35 C36 82.01(15)
In1 P2 C35 C36 137.39(14)
C33 P2 C38 C39 -73.31(16)
C35 P2 C38 C39 -177.31(14)
Co1 P2 C38 C39 58.77(16)
In1 P2 C38 C39 -3.0(3)
C33 P2 C38 C37 52.70(18)
C35 P2 C38 C37 -51.30(18)
Co1 P2 C38 C37 -175.22(14)
In1 P2 C38 C37 122.96(18)
C46 P4 N7 P5 40.85(19)
C52 P4 N7 P5 160.01(15)
C40 P4 N7 P5 -84.34(17)
C70 P5 N7 P4 42.33(19)
C64 P5 N7 P4 161.82(15)
C58 P5 N7 P4 -82.21(17)
N7 P4 C40 C45 -14.4(2)
C46 P4 C40 C45 -142.74(17)
C52 P4 C40 C45 102.38(19)
N7 P4 C40 C41 171.05(16)
C46 P4 C40 C41 42.7(2)
C52 P4 C40 C41 -72.18(19)
C45 C40 C41 C42 0.4(3)
P4 C40 C41 C42 174.87(17)
C40 C41 C42 C43 -1.4(4)
C41 C42 C43 C44 1.4(4)
C42 C43 C44 C45 -0.4(4)
C43 C44 C45 C40 -0.6(4)
C41 C40 C45 C44 0.6(3)
P4 C40 C45 C44 -174.1(2)
N7 P4 C46 C51 -104.39(18)
C52 P4 C46 C51 136.51(17)
C40 P4 C46 C51 22.9(2)
N7 P4 C46 C47 69.9(2)
C52 P4 C46 C47 -49.2(2)
C40 P4 C46 C47 -162.77(17)
C51 C46 C47 C48 0.1(3)
P4 C46 C47 C48 -174.32(19)
C46 C47 C48 C49 -0.4(4)
C47 C48 C49 C50 0.4(4)
C48 C49 C50 C51 0.0(4)
C49 C50 C51 C46 -0.3(3)
C47 C46 C51 C50 0.2(3)
P4 C46 C51 C50 174.40(16)
N7 P4 C52 C57 17.37(19)
C46 P4 C52 C57 141.09(17)
C40 P4 C52 C57 -103.10(18)
N7 P4 C52 C53 -168.30(16)
C46 P4 C52 C53 -44.58(19)
C40 P4 C52 C53 71.23(18)
C57 C52 C53 C54 0.1(3)
P4 C52 C53 C54 -174.15(16)
C52 C53 C54 C55 0.6(3)
C53 C54 C55 C56 -0.8(3)
C54 C55 C56 C57 0.4(4)
C53 C52 C57 C56 -0.6(3)
P4 C52 C57 C56 173.75(17)
C55 C56 C57 C52 0.3(4)
N7 P5 C58 C59 154.47(17)
C70 P5 C58 C59 26.9(2)
C64 P5 C58 C59 -88.88(19)
N7 P5 C58 C63 -31.9(2)
C70 P5 C58 C63 -159.53(17)
C64 P5 C58 C63 84.72(19)
C63 C58 C59 C60 0.8(3)
P5 C58 C59 C60 174.26(18)
C58 C59 C60 C61 -2.3(4)
C59 C60 C61 C62 1.5(4)
C60 C61 C62 C63 0.9(4)
C61 C62 C63 C58 -2.4(4)
C59 C58 C63 C62 1.6(4)
P5 C58 C63 C62 -172.2(2)
N7 P5 C64 C69 -4.1(2)
C70 P5 C64 C69 119.34(18)
C58 P5 C64 C69 -124.55(18)
N7 P5 C64 C65 173.99(17)
C70 P5 C64 C65 -62.61(19)
C58 P5 C64 C65 53.5(2)
C69 C64 C65 C66 0.4(3)
P5 C64 C65 C66 -177.64(18)
C64 C65 C66 C67 0.2(4)
C65 C66 C67 C68 -0.8(4)
C66 C67 C68 C69 0.8(4)
C67 C68 C69 C64 -0.2(4)
C65 C64 C69 C68 -0.4(3)
P5 C64 C69 C68 177.61(18)
N7 P5 C70 C71 -82.65(18)
C64 P5 C70 C71 158.44(16)
C58 P5 C70 C71 44.11(19)
N7 P5 C70 C75 89.75(19)
C64 P5 C70 C75 -29.2(2)
C58 P5 C70 C75 -143.49(17)
C75 C70 C71 C72 -0.8(3)
P5 C70 C71 C72 171.69(16)
C70 C71 C72 C73 0.8(3)
C71 C72 C73 C74 -0.4(4)
C72 C73 C74 C75 -0.1(4)
C73 C74 C75 C70 0.1(4)
C71 C70 C75 C74 0.3(3)
P5 C70 C75 C74 -172.13(18)
C79 O1 C76 C77 -28.9(4)
O1 C76 C77 C78 35.3(3)
C76 C77 C78 C79 -27.9(4)
C76 O1 C79 C78 10.5(4)
C77 C78 C79 O1 11.7(4)
